data_9005483
loop_
_publ_author_name
'Fuchs, Y.'
'Mellini, M.'
'Memmi, I.'

_publ_section_title
;
 Crystal-chemistry of magnesiocarpholite: controversial X-ray
 diffraction, Mossbauer, FTIR and Raman results
;
_journal_name_full 'European Journal of Mineralogy'
_journal_page_first 533
_journal_page_last 543
_journal_paper_doi 10.1127/0935-1221/2001/0013-0533
_journal_volume 13
_journal_year 2001
_chemical_compound_source 'Monte Argentario'
_chemical_formula_sum 'Al3.94 F0.304 Fe0.7 H7.896 K0.004 Mg1.3 O19.896 Si4'
_chemical_name_mineral Magnesiocarpholite
_space_group_IT_number 68
_symmetry_space_group_name_Hall '-C 2a 2ac'
_symmetry_space_group_name_H-M 'C c c a :2'
_cell_angle_alpha 90
_cell_angle_beta 90
_cell_angle_gamma 90
_cell_formula_units_Z 4
_cell_length_a 13.716
_cell_length_b 20.084
_cell_length_c 5.110
_cell_volume 1407.663
_database_code_amcsd 0006870
_exptl_crystal_density_diffrn 2.933
_cod_original_sg_symbol_H-M 'C c c a'
_cod_original_formula_sum 'K.004 (Mg1.3 Fe.7) Al3.94 Si4 O19.896 F.304 H7.896'
_cod_database_code 9005483

loop_
_space_group_symop_operation_xyz
x,y,z
1/2+x,1/2+y,z
x,-y,1/2+z
1/2+x,1/2-y,1/2+z
-x,y,1/2-z
1/2-x,1/2+y,1/2-z
-x,1/2+y,1/2+z
1/2-x,+y,1/2+z
x,1/2-y,1/2-z
1/2+x,-y,1/2-z
x,1/2+y,-z
1/2+x,+y,-z
-x,1/2-y,z
1/2-x,-y,z
-x,-y,-z
1/2-x,1/2-y,-z

loop_
_atom_site_aniso_label
_atom_site_aniso_U_11
_atom_site_aniso_U_22
_atom_site_aniso_U_33
_atom_site_aniso_U_12
_atom_site_aniso_U_13
_atom_site_aniso_U_23
MgM1 0.00680 0.00910 0.00940 0.00000 0.00140 0.00000
FeM1 0.00680 0.00910 0.00940 0.00000 0.00140 0.00000
Al1 0.00600 0.00610 0.00600 0.00000 0.00000 0.00040
Al2 0.00570 0.00750 0.00660 0.00000 0.00000 0.00000
Si 0.00510 0.00650 0.00620 0.00050 0.00000 0.00020
O1 0.00850 0.00700 0.00890 0.00050 0.00070 0.00010
O2 0.00700 0.00960 0.00870 0.00140 0.00020 0.00150
O3 0.00970 0.00960 0.00800 -0.00010 -0.00250 -0.00030
O-h1 0.01080 0.01260 0.01060 0.00310 0.00050 0.00030
F1 0.01080 0.01260 0.01060 0.00310 0.00050 0.00030
O-h2 0.00580 0.01030 0.00870 0.00060 0.00090 0.00080
F2 0.00580 0.01030 0.00870 0.00060 0.00090 0.00080

loop_
_atom_site_label
_atom_site_fract_x
_atom_site_fract_y
_atom_site_fract_z
_atom_site_occupancy
_atom_site_U_iso_or_equiv
_atom_site_type_symbol
_atom_site_attached_hydrogens
K 0.00000 0.75000 0.25000 0.00400 0.01000 K 0
MgM1 0.00000 0.87500 0.75000 0.65000 0.00840 Mg 0
FeM1 0.00000 0.87500 0.75000 0.35000 0.00840 Fe 0
Al1 0.19088 0.75000 0.75000 0.98500 0.00600 Al 0
Al2 0.00000 0.96131 0.25000 0.98500 0.00660 Al 0
Si 0.19355 0.87981 0.41670 1.00000 0.00590 Si 0
O1 0.20599 0.79991 0.43100 1.00000 0.00810 O 0
O2 0.08047 0.89933 0.40850 1.00000 0.00840 O 0
O3 0.24801 0.91275 0.67110 1.00000 0.00910 O 0
O-h1 0.09973 0.80978 0.87910 0.98700 0.01130 O 0
F1 0.09973 0.80978 0.87910 0.03800 0.01130 F 0
O-h2 0.06810 0.96589 0.92730 0.98700 0.00830 O 0
F2 0.06810 0.96589 0.92730 0.03800 0.00830 F 0
H1 -0.09300 0.80100 0.50600 0.98700 0.06100 H 0
H2 0.13400 0.96300 0.91600 0.98700 0.02400 H 0

loop_
_cod_changelog_entry_id
_cod_changelog_entry_author
_cod_changelog_entry_date
_cod_changelog_entry_text
1
;cod-tools version 3.8.0
Id: cif_guess_AMCSD_atom_types 9581 2023-05-17 12:35:41Z saulius
;
2023-05-18T08:41:32+03:00
;Derived atom types and hydrogen counts
from atom names that follow the AMCSD naming convention
(Wat == water, O-H == hydroxyl).
;
2
;cod-tools version 3.10.1
Id: cif_fix_AMCSD_aniso_labels 10200 2024-08-01 14:09:44Z saulius
;
2024-08-02T12:20:56+03:00
;Changed the following '_atom_site_aniso_label' values:
'Oh1' -> 'O-h1'
'Oh2' -> 'O-h2'
;

loop_
_cod_related_entry_id
_cod_related_entry_database
_cod_related_entry_code
1 AMCSD 0006870
